data_7708587
loop_
_publ_author_name
'Xu, Song'
'Essex, Laura'
'Nguyen, Joseph'
'Farias, Phillip'
'Ziller, Joseph W.'
'Harman, Hill'
'Evans, William J.'

_publ_section_title
;
 Cooperative Dinitrogen Capture by a Diboraanthracene/Samarocene Pair
;
_journal_name_full 'Dalton Transactions'
_journal_paper_doi 10.1039/D1DT03220H
_journal_year 2021
_chemical_formula_sum 'C68 H104 B2 N2 O2 Sm2'
_chemical_formula_weight 1303.85
_chemical_properties_physical Air-sensitive,Moisture-sensitive,Heat-sensitive,Oxygen-sensitive
_space_group_crystal_system monoclinic
_space_group_IT_number 15
_space_group_name_Hall '-C 2yc'
_space_group_name_H-M_alt 'C 1 2/c 1'
_atom_sites_solution_hydrogens geom
_atom_sites_solution_primary 'dual space'
_atom_sites_solution_secondary difmap
_audit_creation_method SHELXL-2014/7
_audit_update_record
;
2021-01-29 deposited with the CCDC.	2021-10-18 downloaded from the CCDC.
;
_cell_angle_alpha 90
_cell_angle_beta 112.1061(15)
_cell_angle_gamma 90
_cell_formula_units_Z 4
_cell_length_a 17.853(2)
_cell_length_b 21.946(3)
_cell_length_c 17.947(2)
_cell_measurement_reflns_used 9874
_cell_measurement_temperature 133(2)
_cell_measurement_theta_max 28.57
_cell_measurement_theta_min 2.22
_cell_volume 6514.8(14)
_computing_cell_refinement 'Bruker SAINT 8.34a, 2013'
_computing_data_collection 'Bruker APEX2 2014.11-0, 2014'
_computing_data_reduction 'Bruker SAINT 8.34a, 2013'
_computing_molecular_graphics 'Bruker SHELXTL'
_computing_publication_material 'Bruker SHELXTL'
_computing_structure_refinement 'SHELXL-2014/7 (Sheldrick, 2014)'
_computing_structure_solution 'Bruker SHELXTL 2014/4'
_diffrn_ambient_temperature 133(2)
_diffrn_measured_fraction_theta_full 1.000
_diffrn_measured_fraction_theta_max 0.942
_diffrn_measurement_device_type 'Bruker SMART APEX II CCD'
_diffrn_measurement_method '\f and \w scans'
_diffrn_radiation_type MoK\a
_diffrn_radiation_wavelength 0.71073
_diffrn_reflns_av_R_equivalents 0.0374
_diffrn_reflns_av_unetI/netI 0.0317
_diffrn_reflns_Laue_measured_fraction_full 1.000
_diffrn_reflns_Laue_measured_fraction_max 0.942
_diffrn_reflns_limit_h_max 24
_diffrn_reflns_limit_h_min -24
_diffrn_reflns_limit_k_max 29
_diffrn_reflns_limit_k_min -29
_diffrn_reflns_limit_l_max 24
_diffrn_reflns_limit_l_min -24
_diffrn_reflns_number 39023
_diffrn_reflns_point_group_measured_fraction_full 1.000
_diffrn_reflns_point_group_measured_fraction_max 0.942
_diffrn_reflns_theta_full 25.242
_diffrn_reflns_theta_max 28.831
_diffrn_reflns_theta_min 1.542
_diffrn_source 'fine-focus sealed tube'
_exptl_absorpt_coefficient_mu 1.828
_exptl_absorpt_correction_T_max 0.7458
_exptl_absorpt_correction_T_min 0.6593
_exptl_absorpt_correction_type multi-scan
_exptl_absorpt_process_details 'Bruker SADABS 2014/5'
_exptl_crystal_colour yellow
_exptl_crystal_density_diffrn 1.329
_exptl_crystal_density_meas ?
_exptl_crystal_density_method not_measured
_exptl_crystal_description irregular
_exptl_crystal_F_000 2704
_exptl_crystal_recrystallization_method 'layering hexane over toluene solution'
_exptl_crystal_size_max 0.247
_exptl_crystal_size_mid 0.205
_exptl_crystal_size_min 0.164
_refine_diff_density_max 1.227
_refine_diff_density_min -0.457
_refine_diff_density_rms 0.091
_refine_ls_extinction_method none
_refine_ls_goodness_of_fit_ref 1.021
_refine_ls_hydrogen_treatment constr
_refine_ls_matrix_type full
_refine_ls_number_parameters 356
_refine_ls_number_reflns 8043
_refine_ls_number_restraints 0
_refine_ls_restrained_S_all 1.021
_refine_ls_R_factor_all 0.0398
_refine_ls_R_factor_gt 0.0268
_refine_ls_shift/su_max 0.002
_refine_ls_shift/su_mean 0.000
_refine_ls_structure_factor_coef Fsqd
_refine_ls_weighting_details 'w=1/[\s^2^(Fo^2^)+(0.0290P)^2^+6.4041P] where P=(Fo^2^+2Fc^2^)/3'
_refine_ls_weighting_scheme calc
_refine_ls_wR_factor_gt 0.0588
_refine_ls_wR_factor_ref 0.0645
_reflns_Friedel_coverage 0.000
_reflns_number_gt 6387
_reflns_number_total 8043
_reflns_threshold_expression 'I > 2\s(I)'
_cod_data_source_file d1dt03220h2.cif
_cod_data_source_block sx3
_cod_depositor_comments
;
The following automatic conversions were performed:

data item '_exptl_crystal_density_meas' value 'not_measured' was
changed to '?' -- the value is perceived as not measured.

Automatic conversion script
Id: cif_fix_values 7556 2019-12-06 15:28:31Z antanas 
;
_cod_original_cell_volume 6514.7(14)
_cod_original_sg_symbol_H-M 'C 2/c'
_cod_database_code 7708587
_shelx_shelxl_version_number 2014/7
_shelx_space_group_comment
; 
The symmetry employed for this shelxl refinement is uniquely defined 
by the following loop, which should always be used as a source of 
symmetry information in preference to the above space-group names. 
They are only intended as comments. 
;
_shelx_estimated_absorpt_t_min 0.661
_shelx_estimated_absorpt_t_max 0.754
_exptl_absorpt_special_details
; 
Reflections not merged 
39584 Corrected reflections written to file sx3s.hkl 
Estimated minimum and maximum transmission:  0.6593  0.7458 
The ratio (0.8840) of these values is more reliable than their absolute values 
Additional spherical absorption correction applied with mu*r =  0.2000 
Lambda/2 correction factor = 0.00150 
;

loop_
_space_group_symop_operation_xyz
'x, y, z'
'-x, y, -z+1/2'
'x+1/2, y+1/2, z'
'-x+1/2, y+1/2, -z+1/2'
'-x, -y, -z'
'x, -y, z-1/2'
'-x+1/2, -y+1/2, -z'
'x+1/2, -y+1/2, z-1/2'

loop_
_atom_site_label
_atom_site_type_symbol
_atom_site_fract_x
_atom_site_fract_y
_atom_site_fract_z
_atom_site_U_iso_or_equiv
_atom_site_adp_type
_atom_site_occupancy
_atom_site_site_symmetry_order
_atom_site_calc_flag
_atom_site_refinement_flags_posn
_atom_site_refinement_flags_adp
_atom_site_refinement_flags_occupancy
_atom_site_disorder_assembly
_atom_site_disorder_group
Sm1 Sm 0.5000 0.23048(2) 0.2500 0.01615(5) Uani 1 2 d S T P . .
N1 N 0.51424(11) 0.33398(8) 0.28766(11) 0.0186(4) Uani 1 1 d . . . . .
C1 C 0.40048(14) 0.17152(11) 0.30584(14) 0.0222(5) Uani 1 1 d . . . . .
C2 C 0.37044(15) 0.23188(10) 0.29070(16) 0.0231(5) Uani 1 1 d . . . . .
C3 C 0.33803(14) 0.24078(12) 0.20648(16) 0.0259(6) Uani 1 1 d . . . . .
C4 C 0.34898(14) 0.18642(12) 0.16993(15) 0.0269(6) Uani 1 1 d . . . . .
C5 C 0.38592(14) 0.14317(11) 0.23079(15) 0.0243(5) Uani 1 1 d . . . . .
C6 C 0.43847(18) 0.14209(15) 0.38703(17) 0.0446(8) Uani 1 1 d . . . . .
H6A H 0.4707 0.1069 0.3832 0.067 Uiso 1 1 calc R U . . .
H6B H 0.3960 0.1285 0.4054 0.067 Uiso 1 1 calc R U . . .
H6C H 0.4735 0.1716 0.4254 0.067 Uiso 1 1 calc R U . . .
C7 C 0.37012(19) 0.27745(13) 0.3530(2) 0.0436(8) Uani 1 1 d . . . . .
H7A H 0.4141 0.2681 0.4043 0.065 Uiso 1 1 calc R U . . .
H7B H 0.3183 0.2754 0.3600 0.065 Uiso 1 1 calc R U . . .
H7C H 0.3777 0.3185 0.3355 0.065 Uiso 1 1 calc R U . . .
C8 C 0.29332(16) 0.29683(14) 0.1641(2) 0.0494(9) Uani 1 1 d . . . . .
H8A H 0.3119 0.3322 0.1996 0.074 Uiso 1 1 calc R U . . .
H8B H 0.2352 0.2911 0.1501 0.074 Uiso 1 1 calc R U . . .
H8C H 0.3039 0.3036 0.1149 0.074 Uiso 1 1 calc R U . . .
C9 C 0.31974(18) 0.17511(18) 0.08051(17) 0.0552(10) Uani 1 1 d . . . . .
H9A H 0.3198 0.2135 0.0527 0.083 Uiso 1 1 calc R U . . .
H9B H 0.2647 0.1586 0.0614 0.083 Uiso 1 1 calc R U . . .
H9C H 0.3557 0.1459 0.0694 0.083 Uiso 1 1 calc R U . . .
C10 C 0.39623(18) 0.07647(13) 0.2171(2) 0.0498(9) Uani 1 1 d . . . . .
H10A H 0.4182 0.0719 0.1749 0.075 Uiso 1 1 calc R U . . .
H10B H 0.3437 0.0560 0.2005 0.075 Uiso 1 1 calc R U . . .
H10C H 0.4335 0.0581 0.2670 0.075 Uiso 1 1 calc R U . . .
C11 C 0.56744(15) 0.38594(11) 0.42894(14) 0.0246(5) Uani 1 1 d . . . . .
H11A H 0.5291 0.3611 0.4432 0.037 Uiso 1 1 calc R U . . .
H11B H 0.5759 0.4249 0.4576 0.037 Uiso 1 1 calc R U . . .
H11C H 0.6191 0.3643 0.4442 0.037 Uiso 1 1 calc R U . . .
C12 C 0.58827(14) 0.43183(10) 0.29233(14) 0.0202(5) Uani 1 1 d . . . . .
C13 C 0.66358(15) 0.45915(11) 0.33279(16) 0.0266(5) Uani 1 1 d . . . . .
H13 H 0.6864 0.4585 0.3899 0.032 Uiso 1 1 calc R U . . .
C14 C 0.70554(16) 0.48716(11) 0.29101(18) 0.0318(6) Uani 1 1 d . . . . .
H14 H 0.7563 0.5058 0.3195 0.038 Uiso 1 1 calc R U . . .
C15 C 0.67337(16) 0.48785(11) 0.20798(18) 0.0308(6) Uani 1 1 d . . . . .
H15 H 0.7018 0.5072 0.1792 0.037 Uiso 1 1 calc R U . . .
C16 C 0.59920(15) 0.46011(11) 0.16648(16) 0.0237(5) Uani 1 1 d . . . . .
H16 H 0.5778 0.4602 0.1093 0.028 Uiso 1 1 calc R U . . .
C17 C 0.55576(13) 0.43216(10) 0.20733(14) 0.0198(5) Uani 1 1 d . . . . .
B1 B 0.53139(16) 0.39825(12) 0.33285(16) 0.0196(5) Uani 1 1 d . . . . .
Sm2 Sm 0.5000 0.72291(2) 0.2500 0.01597(5) Uani 1 2 d S T P . .
O1 O 0.45959(10) 0.64729(7) 0.14454(10) 0.0224(4) Uani 1 1 d . . . . .
C18 C 0.66264(14) 0.72114(10) 0.29383(15) 0.0204(5) Uani 1 1 d . . . . .
C19 C 0.63133(14) 0.71741(11) 0.20875(15) 0.0216(5) Uani 1 1 d . . . . .
C20 C 0.59352(15) 0.77409(11) 0.17779(15) 0.0235(5) Uani 1 1 d . . . . .
C21 C 0.60233(14) 0.81270(11) 0.24376(15) 0.0241(5) Uani 1 1 d . . . . .
C22 C 0.64475(14) 0.78007(10) 0.31570(15) 0.0220(5) Uani 1 1 d . . . . .
C23 C 0.71422(14) 0.67253(11) 0.34795(15) 0.0260(5) Uani 1 1 d . . . . .
H23A H 0.7267 0.6838 0.4042 0.039 Uiso 1 1 calc R U . . .
H23B H 0.7646 0.6684 0.3386 0.039 Uiso 1 1 calc R U . . .
H23C H 0.6850 0.6337 0.3364 0.039 Uiso 1 1 calc R U . . .
C24 C 0.64512(15) 0.66459(12) 0.16232(16) 0.0304(6) Uani 1 1 d . . . . .
H24A H 0.6306 0.6266 0.1822 0.046 Uiso 1 1 calc R U . . .
H24B H 0.7022 0.6632 0.1693 0.046 Uiso 1 1 calc R U . . .
H24C H 0.6116 0.6695 0.1051 0.046 Uiso 1 1 calc R U . . .
C25 C 0.55987(16) 0.79376(13) 0.09089(16) 0.0344(6) Uani 1 1 d . . . . .
H25A H 0.5648 0.7602 0.0570 0.052 Uiso 1 1 calc R U . . .
H25B H 0.5902 0.8291 0.0840 0.052 Uiso 1 1 calc R U . . .
H25C H 0.5028 0.8047 0.0752 0.052 Uiso 1 1 calc R U . . .
C26 C 0.58891(17) 0.88047(12) 0.23836(19) 0.0385(7) Uani 1 1 d . . . . .
H26A H 0.5428 0.8902 0.1889 0.058 Uiso 1 1 calc R U . . .
H26B H 0.6374 0.9009 0.2376 0.058 Uiso 1 1 calc R U . . .
H26C H 0.5777 0.8945 0.2850 0.058 Uiso 1 1 calc R U . . .
C27 C 0.67462(16) 0.80762(12) 0.39852(15) 0.0303(6) Uani 1 1 d . . . . .
H27A H 0.6288 0.8243 0.4093 0.046 Uiso 1 1 calc R U . . .
H27B H 0.7131 0.8403 0.4018 0.046 Uiso 1 1 calc R U . . .
H27C H 0.7014 0.7762 0.4384 0.046 Uiso 1 1 calc R U . . .
C28 C 0.46242(16) 0.58040(11) 0.14809(15) 0.0267(5) Uani 1 1 d . . . . .
H28A H 0.4253 0.5645 0.1728 0.032 Uiso 1 1 calc R U . . .
H28B H 0.5179 0.5660 0.1798 0.032 Uiso 1 1 calc R U . . .
C29 C 0.43606(17) 0.55996(11) 0.06164(15) 0.0299(6) Uani 1 1 d . . . . .
H29A H 0.4069 0.5206 0.0531 0.036 Uiso 1 1 calc R U . . .
H29B H 0.4830 0.5557 0.0454 0.036 Uiso 1 1 calc R U . . .
C30 C 0.38041(15) 0.61097(11) 0.01523(15) 0.0272(5) Uani 1 1 d . . . . .
H30A H 0.3750 0.6117 -0.0417 0.033 Uiso 1 1 calc R U . . .
H30B H 0.3261 0.6075 0.0177 0.033 Uiso 1 1 calc R U . . .
C31 C 0.42518(16) 0.66618(11) 0.06040(14) 0.0269(5) Uani 1 1 d . . . . .
H31A H 0.4684 0.6783 0.0414 0.032 Uiso 1 1 calc R U . . .
H31B H 0.3878 0.7010 0.0532 0.032 Uiso 1 1 calc R U . . .
C32 C 0.3336(2) 0.02272(14) 0.5252(2) 0.0502(9) Uani 1 1 d . . . . .
H32A H 0.3042 0.0414 0.4727 0.075 Uiso 1 1 calc R U . . .
H32B H 0.3183 0.0429 0.5662 0.075 Uiso 1 1 calc R U . . .
H32C H 0.3198 -0.0207 0.5230 0.075 Uiso 1 1 calc R U . . .
C33 C 0.4246(2) 0.02973(12) 0.54672(18) 0.0437(8) Uani 1 1 d . . . . .
H33A H 0.4374 0.0735 0.5455 0.052 Uiso 1 1 calc R U . . .
H33B H 0.4536 0.0149 0.6023 0.052 Uiso 1 1 calc R U . . .
C34 C 0.45489(18) -0.00451(13) 0.49069(18) 0.0415(8) Uani 1 1 d . . . . .
H34A H 0.4240 0.0090 0.4349 0.050 Uiso 1 1 calc R U . . .
H34B H 0.4443 -0.0485 0.4939 0.050 Uiso 1 1 calc R U . . .

loop_
_atom_site_aniso_label
_atom_site_aniso_U_11
_atom_site_aniso_U_22
_atom_site_aniso_U_33
_atom_site_aniso_U_23
_atom_site_aniso_U_13
_atom_site_aniso_U_12
Sm1 0.01132(9) 0.01797(9) 0.01957(9) 0.000 0.00627(7) 0.000
N1 0.0120(9) 0.0213(9) 0.0242(10) 0.0028(8) 0.0087(8) 0.0005(7)
C1 0.0158(11) 0.0273(12) 0.0238(12) 0.0053(10) 0.0078(10) -0.0026(9)
C2 0.0173(12) 0.0235(12) 0.0343(15) -0.0045(10) 0.0163(11) -0.0047(9)
C3 0.0087(11) 0.0292(13) 0.0380(15) 0.0144(11) 0.0066(10) -0.0001(10)
C4 0.0150(12) 0.0437(15) 0.0213(12) -0.0036(11) 0.0060(10) -0.0106(11)
C5 0.0171(12) 0.0230(12) 0.0355(14) -0.0062(10) 0.0129(11) -0.0065(9)
C6 0.0320(16) 0.064(2) 0.0347(17) 0.0216(15) 0.0084(13) -0.0040(14)
C7 0.0386(18) 0.0417(17) 0.067(2) -0.0251(15) 0.0387(17) -0.0159(13)
C8 0.0164(14) 0.0457(18) 0.081(2) 0.0340(17) 0.0124(15) 0.0054(13)
C9 0.0307(17) 0.106(3) 0.0258(16) -0.0096(17) 0.0067(13) -0.0253(18)
C10 0.0362(17) 0.0295(15) 0.089(3) -0.0207(16) 0.0297(18) -0.0104(13)
C11 0.0244(13) 0.0252(12) 0.0252(13) -0.0039(10) 0.0102(11) -0.0004(10)
C12 0.0173(11) 0.0178(11) 0.0279(13) -0.0030(9) 0.0111(10) 0.0014(9)
C13 0.0220(13) 0.0267(12) 0.0317(14) -0.0058(10) 0.0109(11) -0.0003(10)
C14 0.0199(13) 0.0316(15) 0.0464(17) -0.0094(12) 0.0154(13) -0.0077(10)
C15 0.0266(14) 0.0274(14) 0.0476(18) -0.0009(11) 0.0246(13) -0.0032(11)
C16 0.0219(13) 0.0229(12) 0.0299(14) 0.0026(10) 0.0138(11) 0.0025(10)
C17 0.0168(11) 0.0162(10) 0.0286(13) 0.0008(9) 0.0109(10) 0.0019(9)
B1 0.0184(13) 0.0203(13) 0.0199(13) -0.0011(10) 0.0070(11) -0.0006(10)
Sm2 0.01107(9) 0.01907(9) 0.01712(9) 0.000 0.00458(7) 0.000
O1 0.0219(9) 0.0240(8) 0.0216(9) -0.0035(7) 0.0085(7) -0.0027(7)
C18 0.0113(11) 0.0249(12) 0.0262(13) 0.0048(9) 0.0084(10) -0.0016(9)
C19 0.0126(12) 0.0283(12) 0.0256(13) 0.0008(10) 0.0092(10) -0.0034(9)
C20 0.0164(12) 0.0315(14) 0.0236(13) 0.0063(10) 0.0088(10) -0.0042(9)
C21 0.0163(12) 0.0220(12) 0.0329(14) 0.0053(10) 0.0079(10) -0.0026(9)
C22 0.0126(12) 0.0237(12) 0.0272(13) 0.0002(9) 0.0046(10) -0.0035(9)
C23 0.0153(12) 0.0309(13) 0.0317(14) 0.0080(11) 0.0089(10) 0.0003(10)
C24 0.0214(13) 0.0405(15) 0.0346(15) -0.0070(12) 0.0165(12) -0.0048(11)
C25 0.0253(14) 0.0468(16) 0.0280(14) 0.0122(12) 0.0067(12) -0.0048(12)
C26 0.0313(15) 0.0264(14) 0.0546(19) 0.0099(13) 0.0124(14) -0.0002(12)
C27 0.0251(14) 0.0293(14) 0.0319(14) -0.0072(11) 0.0054(11) -0.0066(11)
C28 0.0319(14) 0.0238(13) 0.0248(13) -0.0017(10) 0.0109(11) 0.0040(10)
C29 0.0423(16) 0.0241(13) 0.0252(14) -0.0038(10) 0.0147(12) 0.0000(11)
C30 0.0254(13) 0.0331(14) 0.0224(13) -0.0056(10) 0.0080(11) -0.0017(11)
C31 0.0304(14) 0.0264(13) 0.0230(13) 0.0004(10) 0.0092(11) 0.0014(11)
C32 0.054(2) 0.0385(17) 0.0443(19) -0.0015(14) 0.0027(16) -0.0014(15)
C33 0.055(2) 0.0275(15) 0.0336(16) 0.0049(12) -0.0003(15) -0.0054(13)
C34 0.0492(19) 0.0227(13) 0.0347(16) 0.0030(12) -0.0045(14) -0.0041(13)

loop_
_atom_type_symbol
_atom_type_description
_atom_type_scat_dispersion_real
_atom_type_scat_dispersion_imag
_atom_type_scat_source
C C 0.0033 0.0016 'International Tables Vol C Tables 4.2.6.8 and 6.1.1.4'
H H 0.0000 0.0000 'International Tables Vol C Tables 4.2.6.8 and 6.1.1.4'
B B 0.0013 0.0007 'International Tables Vol C Tables 4.2.6.8 and 6.1.1.4'
N N 0.0061 0.0033 'International Tables Vol C Tables 4.2.6.8 and 6.1.1.4'
O O 0.0106 0.0060 'International Tables Vol C Tables 4.2.6.8 and 6.1.1.4'
Sm Sm -0.1638 3.4418 'International Tables Vol C Tables 4.2.6.8 and 6.1.1.4'

loop_
_geom_angle_atom_site_label_1
_geom_angle_atom_site_label_2
_geom_angle_atom_site_label_3
_geom_angle
_geom_angle_site_symmetry_1
_geom_angle_site_symmetry_3
_geom_angle_publ_flag
Cnt1 Sm1 Cnt1' 142.1 . . ?
Cnt1 Sm1 N1 107.2 . . ?
Cnt1 Sm1 N1' 109.3 . . ?
N1 Sm1 N1 30.83(9) . 2_655 ?
N1 Sm1 C2 85.51(7) . . ?
N1 Sm1 C2 93.22(7) 2_655 . ?
N1 Sm1 C2 93.22(7) . 2_655 ?
N1 Sm1 C2 85.51(7) 2_655 2_655 ?
C2 Sm1 C2 178.69(10) . 2_655 ?
N1 Sm1 C1 111.93(7) . . ?
N1 Sm1 C1 123.91(7) 2_655 . ?
C2 Sm1 C1 30.68(7) . . ?
C2 Sm1 C1 150.59(7) 2_655 . ?
N1 Sm1 C1 123.91(7) . 2_655 ?
N1 Sm1 C1 111.93(7) 2_655 2_655 ?
C2 Sm1 C1 150.59(7) . 2_655 ?
C2 Sm1 C1 30.68(7) 2_655 2_655 ?
C1 Sm1 C1 122.23(10) . 2_655 ?
N1 Sm1 C3 81.29(7) . 2_655 ?
N1 Sm1 C3 89.46(7) 2_655 2_655 ?
C2 Sm1 C3 149.32(8) . 2_655 ?
C2 Sm1 C3 30.46(8) 2_655 2_655 ?
C1 Sm1 C3 136.01(8) . 2_655 ?
C1 Sm1 C3 50.29(7) 2_655 2_655 ?
N1 Sm1 C3 89.46(7) . . ?
N1 Sm1 C3 81.29(7) 2_655 . ?
C2 Sm1 C3 30.46(8) . . ?
C2 Sm1 C3 149.32(8) 2_655 . ?
C1 Sm1 C3 50.29(7) . . ?
C1 Sm1 C3 136.01(8) 2_655 . ?
C3 Sm1 C3 170.42(11) 2_655 . ?
N1 Sm1 C4 118.31(7) . . ?
N1 Sm1 C4 102.32(7) 2_655 . ?
C2 Sm1 C4 50.16(8) . . ?
C2 Sm1 C4 130.45(8) 2_655 . ?
C1 Sm1 C4 50.12(7) . . ?
C1 Sm1 C4 107.26(8) 2_655 . ?
C3 Sm1 C4 157.53(8) 2_655 . ?
C3 Sm1 C4 30.17(8) . . ?
N1 Sm1 C4 102.32(7) . 2_655 ?
N1 Sm1 C4 118.31(7) 2_655 2_655 ?
C2 Sm1 C4 130.45(8) . 2_655 ?
C2 Sm1 C4 50.16(8) 2_655 2_655 ?
C1 Sm1 C4 107.26(7) . 2_655 ?
C1 Sm1 C4 50.12(7) 2_655 2_655 ?
C3 Sm1 C4 30.17(8) 2_655 2_655 ?
C3 Sm1 C4 157.53(8) . 2_655 ?
C4 Sm1 C4 138.21(12) . 2_655 ?
N1 Sm1 C5 130.35(7) . 2_655 ?
N1 Sm1 C5 135.21(7) 2_655 2_655 ?
C2 Sm1 C5 131.00(7) . 2_655 ?
C2 Sm1 C5 50.21(7) 2_655 2_655 ?
C1 Sm1 C5 100.52(7) . 2_655 ?
C1 Sm1 C5 30.39(7) 2_655 2_655 ?
C3 Sm1 C5 49.83(7) 2_655 2_655 ?
C3 Sm1 C5 139.69(8) . 2_655 ?
C4 Sm1 C5 111.31(8) . 2_655 ?
C4 Sm1 C5 30.07(7) 2_655 2_655 ?
N1 Sm1 C5 135.21(7) . . ?
N1 Sm1 C5 130.35(7) 2_655 . ?
C2 Sm1 C5 50.21(7) . . ?
C2 Sm1 C5 131.00(7) 2_655 . ?
C1 Sm1 C5 30.39(7) . . ?
C1 Sm1 C5 100.52(7) 2_655 . ?
C3 Sm1 C5 139.69(8) 2_655 . ?
C3 Sm1 C5 49.83(7) . . ?
C4 Sm1 C5 30.07(7) . . ?
C4 Sm1 C5 111.31(8) 2_655 . ?
C5 Sm1 C5 90.51(10) 2_655 . ?
N1 N1 B1 118.04(11) 2_655 . ?
N1 N1 Sm1 74.59(4) 2_655 . ?
B1 N1 Sm1 167.37(14) . . ?
C5 C1 C2 107.9(2) . . ?
C5 C1 C6 126.0(2) . . ?
C2 C1 C6 126.0(2) . . ?
C5 C1 Sm1 76.50(13) . . ?
C2 C1 Sm1 74.52(13) . . ?
C6 C1 Sm1 116.72(16) . . ?
C3 C2 C1 107.9(2) . . ?
C3 C2 C7 126.1(2) . . ?
C1 C2 C7 125.9(3) . . ?
C3 C2 Sm1 75.97(14) . . ?
C1 C2 Sm1 74.80(13) . . ?
C7 C2 Sm1 117.19(16) . . ?
C4 C3 C2 107.9(2) . . ?
C4 C3 C8 126.5(3) . . ?
C2 C3 C8 125.3(3) . . ?
C4 C3 Sm1 75.14(13) . . ?
C2 C3 Sm1 73.56(13) . . ?
C8 C3 Sm1 121.28(16) . . ?
C5 C4 C3 108.4(2) . . ?
C5 C4 C9 125.9(3) . . ?
C3 C4 C9 125.5(3) . . ?
C5 C4 Sm1 75.38(13) . . ?
C3 C4 Sm1 74.69(13) . . ?
C9 C4 Sm1 119.94(17) . . ?
C4 C5 C1 107.8(2) . . ?
C4 C5 C10 125.3(3) . . ?
C1 C5 C10 126.3(3) . . ?
C4 C5 Sm1 74.56(13) . . ?
C1 C5 Sm1 73.11(13) . . ?
C10 C5 Sm1 124.96(17) . . ?
C13 C12 C17 118.8(2) . . ?
C13 C12 B1 126.9(2) . . ?
C17 C12 B1 114.3(2) . . ?
C14 C13 C12 121.2(2) . . ?
C15 C14 C13 119.9(2) . . ?
C14 C15 C16 119.9(2) . . ?
C15 C16 C17 121.1(2) . . ?
C16 C17 C12 119.1(2) . . ?
C16 C17 B1 126.6(2) . 2_655 ?
C12 C17 B1 114.30(19) . 2_655 ?
N1 B1 C11 108.45(18) . . ?
N1 B1 C17 102.12(18) . 2_655 ?
C11 B1 C17 118.6(2) . 2_655 ?
N1 B1 C12 101.84(18) . . ?
C11 B1 C12 119.0(2) . . ?
C17 B1 C12 104.34(18) 2_655 . ?
Cnt2 Sm2 Cnt2' 139.7 . . ?
Cnt2 Sm2 O1 104.1 . . ?
Cnt2 Sm2 O1' 103.3 . . ?
O1 Sm2 O1 93.15(8) . 2_655 ?
O1 Sm2 C18 100.91(6) . . ?
O1 Sm2 C18 77.94(6) 2_655 . ?
O1 Sm2 C18 77.94(6) . 2_655 ?
O1 Sm2 C18 100.91(6) 2_655 2_655 ?
C18 Sm2 C18 178.36(9) . 2_655 ?
O1 Sm2 C22 91.28(6) . 2_655 ?
O1 Sm2 C22 127.86(7) 2_655 2_655 ?
C18 Sm2 C22 151.11(7) . 2_655 ?
C18 Sm2 C22 30.43(7) 2_655 2_655 ?
O1 Sm2 C22 127.86(7) . . ?
O1 Sm2 C22 91.28(6) 2_655 . ?
C18 Sm2 C22 30.43(7) . . ?
C18 Sm2 C22 151.10(7) 2_655 . ?
C22 Sm2 C22 124.88(10) 2_655 . ?
O1 Sm2 C20 88.06(7) . . ?
O1 Sm2 C20 127.09(7) 2_655 . ?
C18 Sm2 C20 50.15(7) . . ?
C18 Sm2 C20 130.75(7) 2_655 . ?
C22 Sm2 C20 104.96(7) 2_655 . ?
C22 Sm2 C20 50.12(8) . . ?
O1 Sm2 C20 127.09(7) . 2_655 ?
O1 Sm2 C20 88.06(7) 2_655 2_655 ?
C18 Sm2 C20 130.75(7) . 2_655 ?
C18 Sm2 C20 50.14(7) 2_655 2_655 ?
C22 Sm2 C20 50.11(8) 2_655 2_655 ?
C22 Sm2 C20 104.96(7) . 2_655 ?
C20 Sm2 C20 131.08(10) . 2_655 ?
O1 Sm2 C19 98.59(6) . 2_655 ?
O1 Sm2 C19 77.85(6) 2_655 2_655 ?
C18 Sm2 C19 149.55(7) . 2_655 ?
C18 Sm2 C19 30.30(7) 2_655 2_655 ?
C22 Sm2 C19 50.15(7) 2_655 2_655 ?
C22 Sm2 C19 132.99(7) . 2_655 ?
C20 Sm2 C19 154.03(8) . 2_655 ?
C20 Sm2 C19 30.44(7) 2_655 2_655 ?
O1 Sm2 C19 77.85(6) . . ?
O1 Sm2 C19 98.59(6) 2_655 . ?
C18 Sm2 C19 30.30(7) . . ?
C18 Sm2 C19 149.55(7) 2_655 . ?
C22 Sm2 C19 133.00(8) 2_655 . ?
C22 Sm2 C19 50.15(7) . . ?
C20 Sm2 C19 30.44(7) . . ?
C20 Sm2 C19 154.03(8) 2_655 . ?
C19 Sm2 C19 174.90(10) 2_655 . ?
O1 Sm2 C21 121.57(6) . 2_655 ?
O1 Sm2 C21 118.24(7) 2_655 2_655 ?
C18 Sm2 C21 131.48(7) . 2_655 ?
C18 Sm2 C21 50.09(7) 2_655 2_655 ?
C22 Sm2 C21 30.33(7) 2_655 2_655 ?
C22 Sm2 C21 101.08(7) . 2_655 ?
C20 Sm2 C21 105.29(8) . 2_655 ?
C20 Sm2 C21 30.23(7) 2_655 2_655 ?
C19 Sm2 C21 50.05(7) 2_655 2_655 ?
C19 Sm2 C21 134.96(7) . 2_655 ?
O1 Sm2 C21 118.24(7) . . ?
O1 Sm2 C21 121.57(6) 2_655 . ?
C18 Sm2 C21 50.09(7) . . ?
C18 Sm2 C21 131.48(7) 2_655 . ?
C22 Sm2 C21 101.08(7) 2_655 . ?
C22 Sm2 C21 30.33(7) . . ?
C20 Sm2 C21 30.23(7) . . ?
C20 Sm2 C21 105.29(8) 2_655 . ?
C19 Sm2 C21 134.95(7) 2_655 . ?
C19 Sm2 C21 50.06(7) . . ?
C21 Sm2 C21 87.06(10) 2_655 . ?
C31 O1 C28 108.84(17) . . ?
C31 O1 Sm2 120.06(13) . . ?
C28 O1 Sm2 131.11(13) . . ?
C19 C18 C22 108.1(2) . . ?
C19 C18 C23 123.6(2) . . ?
C22 C18 C23 127.9(2) . . ?
C19 C18 Sm2 75.10(13) . . ?
C22 C18 Sm2 74.90(13) . . ?
C23 C18 Sm2 121.84(15) . . ?
C18 C19 C20 107.9(2) . . ?
C18 C19 C24 124.2(2) . . ?
C20 C19 C24 127.6(2) . . ?
C18 C19 Sm2 74.60(13) . . ?
C20 C19 Sm2 74.71(14) . . ?
C24 C19 Sm2 121.65(15) . . ?
C21 C20 C19 108.0(2) . . ?
C21 C20 C25 124.7(2) . . ?
C19 C20 C25 126.8(2) . . ?
C21 C20 Sm2 75.10(14) . . ?
C19 C20 Sm2 74.85(13) . . ?
C25 C20 Sm2 122.37(17) . . ?
C20 C21 C22 108.2(2) . . ?
C20 C21 C26 125.0(2) . . ?
C22 C21 C26 125.1(2) . . ?
C20 C21 Sm2 74.67(13) . . ?
C22 C21 Sm2 74.56(13) . . ?
C26 C21 Sm2 128.79(17) . . ?
C21 C22 C18 107.8(2) . . ?
C21 C22 C27 124.4(2) . . ?
C18 C22 C27 127.3(2) . . ?
C21 C22 Sm2 75.10(13) . . ?
C18 C22 Sm2 74.67(13) . . ?
C27 C22 Sm2 122.76(17) . . ?
O1 C28 C29 105.06(19) . . ?
C28 C29 C30 103.3(2) . . ?
C31 C30 C29 101.1(2) . . ?
O1 C31 C30 105.03(19) . . ?
C34 C33 C32 113.2(2) . . ?
C33 C34 C34 113.7(3) . 5_656 ?

loop_
_geom_bond_atom_site_label_1
_geom_bond_atom_site_label_2
_geom_bond_distance
_geom_bond_site_symmetry_2
_geom_bond_publ_flag
Sm1 Cnt1 2.416 . ?
Sm1 N1 2.3560(19) . ?
Sm1 N1 2.3560(19) 2_655 ?
Sm1 C2 2.675(2) . ?
Sm1 C2 2.675(2) 2_655 ?
Sm1 C1 2.679(2) . ?
Sm1 C1 2.679(2) 2_655 ?
Sm1 C3 2.706(2) 2_655 ?
Sm1 C3 2.706(2) . ?
Sm1 C4 2.712(2) . ?
Sm1 C4 2.712(2) 2_655 ?
Sm1 C5 2.722(2) 2_655 ?
Sm1 C5 2.722(2) . ?
N1 N1 1.252(4) 2_655 ?
N1 B1 1.598(3) . ?
C1 C5 1.416(3) . ?
C1 C2 1.416(3) . ?
C1 C6 1.502(3) . ?
C2 C3 1.414(4) . ?
C2 C7 1.502(3) . ?
C3 C4 1.410(4) . ?
C3 C8 1.507(4) . ?
C4 C5 1.409(4) . ?
C4 C9 1.510(4) . ?
C5 C10 1.507(4) . ?
C11 B1 1.620(3) . ?
C12 C13 1.400(3) . ?
C12 C17 1.413(3) . ?
C12 B1 1.631(3) . ?
C13 C14 1.387(4) . ?
C14 C15 1.381(4) . ?
C15 C16 1.391(4) . ?
C16 C17 1.394(3) . ?
C17 B1 1.628(3) 2_655 ?
B1 C17 1.628(3) 2_655 ?
Sm2 Cnt2 2.429 . ?
Sm2 O1 2.4145(16) . ?
Sm2 O1 2.4145(16) 2_655 ?
Sm2 C18 2.708(2) . ?
Sm2 C18 2.708(2) 2_655 ?
Sm2 C22 2.711(2) 2_655 ?
Sm2 C22 2.711(2) . ?
Sm2 C20 2.712(2) . ?
Sm2 C20 2.712(2) 2_655 ?
Sm2 C19 2.714(2) 2_655 ?
Sm2 C19 2.714(2) . ?
Sm2 C21 2.718(2) 2_655 ?
Sm2 C21 2.718(2) . ?
O1 C31 1.460(3) . ?
O1 C28 1.469(3) . ?
C18 C19 1.417(3) . ?
C18 C22 1.422(3) . ?
C18 C23 1.502(3) . ?
C19 C20 1.425(3) . ?
C19 C24 1.501(3) . ?
C20 C21 1.416(3) . ?
C20 C25 1.508(3) . ?
C21 C22 1.420(3) . ?
C21 C26 1.504(3) . ?
C22 C27 1.504(3) . ?
C28 C29 1.510(3) . ?
C29 C30 1.520(3) . ?
C30 C31 1.509(3) . ?
C32 C33 1.530(5) . ?
C33 C34 1.509(4) . ?
C34 C34 1.530(6) 5_656 ?
